data_4060432
loop_
_publ_author_name
'Baratta, Walter'
'Herdtweck, Eberhardt'
'Siega, Katia'
'Toniutti, Micaela'
'Rigo, Pierluigi'

_publ_section_title
;
 2-(Aminomethyl)pyridine--Phosphine Ruthenium(II) Complexes:
 Novel Highly Active Transfer Hydrogenation Catalysts
;
_journal_coden_ASTM ORGND7
_journal_issue 7
_journal_name_full Organometallics
_journal_page_first 1660
_journal_page_last 1669
_journal_paper_doi 10.1021/om0491701
_journal_volume 24
_journal_year 2005
_chemical_formula_moiety 'C34 H36 Cl2 N2 P2 Ru, C H2 Cl2'
_chemical_formula_sum 'C35 H38 Cl4 N2 P2 Ru'
_chemical_formula_weight 791.48
_space_group_IT_number 14
_symmetry_cell_setting monoclinic
_symmetry_space_group_name_Hall '-P 2yn'
_symmetry_space_group_name_H-M 'P 1 21/n 1'
_cell_angle_alpha 90
_cell_angle_beta 96.9260(2)
_cell_angle_gamma 90
_cell_formula_units_Z 4
_cell_length_a 11.6223(1)
_cell_length_b 14.8735(1)
_cell_length_c 20.0255(1)
_cell_measurement_temperature 173(1)
_cell_volume 3436.43(4)
_diffrn_ambient_temperature 173(1)
_exptl_crystal_density_diffrn 1.530
_refine_diff_density_rms 0.057
_cod_depositor_comments
;
The following automatic conversions were performed:
'_symmetry_cell_setting' value 'Monoclinic' changed to 'monoclinic'
according to '/home/saulius/struct/CIF-dictionaries/cif_core.dic'
dictionary named 'cif_core.dic' version 2.4.1 from 2010-06-29.

Automatic conversion script
Id: cif_fix_enum 1527 2010-12-29 10:47:43Z saulius 

 Updated bibliographic information.

 Antanas Vaitkus,
 2019-10-01
;
_cod_original_sg_symbol_H-M 'P 21/n'
_cod_database_code 4060432

loop_
_symmetry_equiv_pos_as_xyz
x,y,z
1/2-x,1/2+y,1/2-z
-x,-y,-z
1/2+x,1/2-y,1/2+z

loop_
_atom_site_aniso_label
_atom_site_aniso_U_11
_atom_site_aniso_U_22
_atom_site_aniso_U_33
_atom_site_aniso_U_23
_atom_site_aniso_U_13
_atom_site_aniso_U_12
Ru 0.0166(1) 0.0164(1) 0.0204(1) -0.0010(1) 0.0008(1) 0.0002(1)
Cl1 0.0254(3) 0.0204(3) 0.0339(3) -0.0003(2) 0.0010(2) 0.0048(2)
Cl2 0.0229(3) 0.0262(3) 0.0288(3) 0.0001(2) -0.0028(2) -0.0046(2)
P1 0.0211(3) 0.0229(3) 0.0233(3) -0.0001(2) 0.0032(2) 0.0002(2)
P2 0.0192(3) 0.0185(3) 0.0256(3) -0.0036(2) -0.0003(2) -0.0001(2)
N1 0.0223(10) 0.0197(9) 0.0260(10) -0.0026(7) 0.0012(9) -0.0025(8)
N2 0.0185(9) 0.0218(9) 0.0215(9) -0.0016(7) -0.0005(7) -0.0023(7)
C1 0.0272(13) 0.0314(13) 0.0294(13) 0.0015(10) 0.0064(11) -0.0034(10)
C2 0.0356(15) 0.0242(12) 0.0421(15) 0.0074(11) 0.0084(12) -0.0034(11)
C3 0.0320(14) 0.0214(13) 0.0503(15) -0.0031(11) 0.0062(12) -0.0054(10)
C4 0.0263(12) 0.0203(11) 0.0371(13) -0.0082(10) 0.0016(10) -0.0027(9)
C5 0.0201(11) 0.0325(13) 0.0268(12) -0.0008(10) -0.0001(9) 0.0005(10)
C6 0.0240(13) 0.0487(15) 0.0300(13) -0.0054(11) 0.0066(10) 0.0016(11)
C7 0.0336(14) 0.0557(17) 0.0268(13) 0.0070(12) 0.0059(11) -0.0052(12)
C8 0.0358(14) 0.0330(14) 0.0335(13) 0.0087(11) 0.0026(11) 0.0005(11)
C9 0.0230(11) 0.0244(11) 0.0235(11) -0.0016(9) -0.0008(9) -0.0039(9)
C10 0.0314(13) 0.0209(12) 0.0288(12) 0.0032(9) 0.0010(10) 0.0031(10)
C11 0.0323(13) 0.0254(11) 0.0233(11) 0.0000(9) 0.0022(9) 0.0001(9)
C12 0.0317(13) 0.0283(12) 0.0276(13) 0.0050(10) 0.0031(10) -0.0023(10)
C13 0.0323(14) 0.0351(14) 0.0415(15) 0.0079(11) -0.0033(12) -0.0032(11)
C14 0.0482(16) 0.0326(13) 0.0288(13) 0.0026(10) -0.0098(12) -0.0033(11)
C15 0.062(2) 0.0640(19) 0.0231(14) 0.0035(12) 0.0053(13) 0.0058(15)
C16 0.0414(16) 0.0649(19) 0.0289(14) 0.0020(12) 0.0076(12) 0.0110(14)
C17 0.0311(12) 0.0268(12) 0.0212(11) 0.0000(9) 0.0062(9) 0.0020(9)
C18 0.0354(15) 0.0381(14) 0.0412(15) -0.0095(11) 0.0135(12) -0.0056(11)
C19 0.063(2) 0.0333(15) 0.0538(18) -0.0140(13) 0.0199(15) -0.0101(14)
C20 0.068(2) 0.0326(15) 0.0474(16) -0.0066(12) 0.0214(15) 0.0131(14)
C21 0.0420(17) 0.0506(17) 0.0471(16) -0.0065(13) 0.0141(13) 0.0155(14)
C22 0.0312(13) 0.0371(14) 0.0314(13) -0.0046(10) 0.0087(10) 0.0026(11)
C23 0.0217(11) 0.0236(11) 0.0327(12) -0.0014(9) -0.0003(9) -0.0006(9)
C24 0.0205(12) 0.0272(12) 0.0336(13) -0.0008(10) 0.0014(10) -0.0021(9)
C25 0.0275(13) 0.0277(13) 0.0500(15) -0.0025(11) 0.0080(11) 0.0022(10)
C26 0.0206(13) 0.0381(15) 0.078(2) -0.0027(14) -0.0011(13) 0.0046(11)
C27 0.0247(15) 0.0561(19) 0.098(3) -0.0277(18) -0.0201(16) 0.0009(13)
C28 0.0305(14) 0.0434(16) 0.070(2) -0.0248(15) -0.0099(13) 0.0035(12)
C29 0.0260(12) 0.0262(11) 0.0260(11) -0.0075(9) -0.0009(9) -0.0060(9)
C30 0.0511(16) 0.0282(13) 0.0313(13) -0.0040(10) -0.0032(12) 0.0028(12)
C31 0.072(2) 0.0370(15) 0.0292(14) -0.0003(11) -0.0038(14) -0.0017(14)
C32 0.0615(19) 0.0454(16) 0.0246(13) -0.0072(12) 0.0042(13) -0.0186(14)
C33 0.0408(15) 0.0462(16) 0.0378(15) -0.0151(12) 0.0095(12) -0.0031(13)
C34 0.0277(13) 0.0405(14) 0.0310(13) -0.0044(11) -0.0012(10) 0.0022(11)
Cl3 0.0425(18) 0.057(2) 0.0692(19) -0.0212(14) 0.0020(12) -0.0080(11)
Cl4 0.0462(13) 0.0355(12) 0.0573(19) -0.0017(9) 0.0127(14) -0.0027(8)
C35 0.0564(19) 0.0438(16) 0.065(2) -0.0037(14) -0.0061(15) 0.0045(14)
Cl31 0.088(5) 0.071(6) 0.064(4) 0.000(3) -0.011(3) -0.024(3)
Cl41 0.068(3) 0.047(3) 0.129(6) -0.004(4) 0.056(3) 0.007(2)
C351 0.0564(19) 0.0438(16) 0.065(2) -0.0037(14) -0.0061(15) 0.0045(14)

loop_
_atom_site_label
_atom_site_type_symbol
_atom_site_thermal_displace_type
_atom_site_fract_x
_atom_site_fract_y
_atom_site_fract_z
_atom_site_occupancy
_atom_site_U_iso_or_equiv
_atom_site_calc_flag
_atom_site_refinement_flags
Ru Ru Uani 0.31292(1) 0.29662(1) 0.25853(1) 1.000 0.0179(1) . .
Cl1 Cl Uani 0.21125(5) 0.44027(3) 0.25846(3) 1.000 0.0268(2) . .
Cl2 Cl Uani 0.13296(4) 0.22464(3) 0.20291(3) 1.000 0.0265(2) . .
P1 P Uani 0.38585(5) 0.32172(4) 0.15907(3) 1.000 0.0224(2) . .
P2 P Uani 0.46686(5) 0.36434(3) 0.32025(3) 1.000 0.0213(2) . .
N1 N Uani 0.36543(18) 0.16059(12) 0.26825(9) 1.000 0.0228(6) . .
N2 N Uani 0.24470(14) 0.25439(11) 0.34849(8) 1.000 0.0208(5) . .
C1 C Uani 0.5079(2) 0.40001(15) 0.15717(13) 1.000 0.0291(8) . .
C2 C Uani 0.4817(2) 0.49666(16) 0.17888(13) 1.000 0.0337(8) . .
C3 C Uani 0.5438(2) 0.52140(16) 0.24779(13) 1.000 0.0345(8) . .
C4 C Uani 0.4899(2) 0.48604(14) 0.30830(12) 1.000 0.0281(7) . .
C5 C Uani 0.16254(19) 0.29666(16) 0.37862(11) 1.000 0.0267(7) . .
C6 C Uani 0.1224(2) 0.26369(18) 0.43564(12) 1.000 0.0340(8) . .
C7 C Uani 0.1648(2) 0.18329(18) 0.46246(12) 1.000 0.0385(9) . .
C8 C Uani 0.2464(2) 0.13804(17) 0.43058(12) 1.000 0.0342(8) . .
C9 C Uani 0.28577(18) 0.17549(14) 0.37445(10) 1.000 0.0239(6) . .
C10 C Uani 0.3781(2) 0.13254(15) 0.33963(11) 1.000 0.0272(7) . .
C11 C Uani 0.29112(19) 0.36152(14) 0.08427(11) 1.000 0.0271(7) . .
C12 C Uani 0.1766(2) 0.38458(15) 0.08810(12) 1.000 0.0292(7) . .
C13 C Uani 0.1069(2) 0.41459(17) 0.03074(13) 1.000 0.0369(8) . .
C14 C Uani 0.1507(2) 0.42325(16) -0.02940(12) 1.000 0.0377(8) . .
C15 C Uani 0.2641(3) 0.4005(2) -0.03385(13) 1.000 0.0497(10) . .
C16 C Uani 0.3338(3) 0.3693(2) 0.02236(13) 1.000 0.0448(10) . .
C17 C Uani 0.44315(19) 0.21823(14) 0.12446(10) 1.000 0.0261(7) . .
C18 C Uani 0.3669(2) 0.14762(17) 0.10644(13) 1.000 0.0375(8) . .
C19 C Uani 0.4074(3) 0.06676(18) 0.08417(15) 1.000 0.0490(10) . .
C20 C Uani 0.5234(3) 0.05521(19) 0.07973(14) 1.000 0.0482(10) . .
C21 C Uani 0.5996(3) 0.12368(19) 0.09713(14) 1.000 0.0459(10) . .
C22 C Uani 0.5601(2) 0.20503(17) 0.11917(12) 1.000 0.0328(8) . .
C23 C Uani 0.61562(18) 0.31962(14) 0.32368(11) 1.000 0.0263(7) . .
C24 C Uani 0.64059(19) 0.24675(15) 0.28509(12) 1.000 0.0273(7) . .
C25 C Uani 0.7520(2) 0.21252(16) 0.28751(14) 1.000 0.0348(8) . .
C26 C Uani 0.8405(2) 0.24995(18) 0.32994(16) 1.000 0.0461(9) . .
C27 C Uani 0.8176(2) 0.3222(2) 0.36907(19) 1.000 0.0618(13) . .
C28 C Uani 0.7069(2) 0.35754(19) 0.36583(16) 1.000 0.0493(10) . .
C29 C Uani 0.45117(19) 0.36675(14) 0.41071(11) 1.000 0.0264(7) . .
C30 C Uani 0.5069(2) 0.30581(16) 0.45626(12) 1.000 0.0375(8) . .
C31 C Uani 0.4897(3) 0.30716(18) 0.52354(13) 1.000 0.0469(10) . .
C32 C Uani 0.4161(3) 0.36912(18) 0.54610(13) 1.000 0.0439(9) . .
C33 C Uani 0.3608(2) 0.43017(19) 0.50217(13) 1.000 0.0412(9) . .
C34 C Uani 0.3773(2) 0.42939(17) 0.43479(12) 1.000 0.0335(8) . .
Cl3 Cl Uani 0.8417(4) 0.3489(6) 0.1267(4) 0.63(3) 0.0566(11) . .
Cl4 Cl Uani 0.8817(4) 0.5092(3) 0.2137(2) 0.63(3) 0.0458(9) . .
C35 C Uani 0.9148(3) 0.39367(19) 0.20299(16) 0.63(3) 0.0562(11) . .
Cl31 Cl Uani 0.8395(10) 0.3641(14) 0.1290(7) 0.37(3) 0.076(3) . .
Cl41 Cl Uani 0.8801(8) 0.4962(9) 0.2307(12) 0.37(3) 0.078(2) . .
C351 C Uani 0.9148(3) 0.39367(19) 0.20299(16) 0.37(3) 0.0562(11) . .
H1 H Uiso 0.3105(17) 0.1293(13) 0.2519(9) 1.000 0.005(5) . .
H2 H Uiso 0.423(2) 0.1431(15) 0.2489(11) 1.000 0.025(6) . .
H11 H Uiso 0.572(2) 0.3773(15) 0.1861(12) 1.000 0.029(6) . .
H12 H Uiso 0.530(2) 0.3994(15) 0.1131(13) 1.000 0.031(6) . .
H21 H Uiso 0.505(2) 0.5344(17) 0.1475(12) 1.000 0.036(7) . .
H22 H Uiso 0.403(2) 0.5057(17) 0.1791(12) 1.000 0.041(7) . .
H31 H Uiso 0.544(2) 0.5844(17) 0.2538(11) 1.000 0.034(6) . .
H32 H Uiso 0.627(2) 0.5023(16) 0.2503(12) 1.000 0.039(7) . .
H41 H Uiso 0.535(2) 0.5054(15) 0.3486(12) 1.000 0.032(6) . .
H42 H Uiso 0.414(2) 0.5116(15) 0.3104(11) 1.000 0.029(6) . .
H51 H Uiso 0.1363(19) 0.3481(16) 0.3571(11) 1.000 0.027(6) . .
H61 H Uiso 0.070(2) 0.2971(15) 0.4557(12) 1.000 0.030(6) . .
H71 H Uiso 0.140(2) 0.1597(18) 0.5031(13) 1.000 0.047(7) . .
H81 H Uiso 0.275(2) 0.0858(17) 0.4463(12) 1.000 0.034(7) . .
H101 H Uiso 0.453(2) 0.1530(15) 0.3602(11) 1.000 0.028(6) . .
H102 H Uiso 0.3762(18) 0.0681(16) 0.3443(10) 1.000 0.024(6) . .
H121 H Uiso 0.148(2) 0.3812(16) 0.1293(13) 1.000 0.035(7) . .
H131 H Uiso 0.029(2) 0.4270(18) 0.0349(13) 1.000 0.044(8) . .
H141 H Uiso 0.102(2) 0.4456(17) -0.0673(13) 1.000 0.046(7) . .
H151 H Uiso 0.296(3) 0.4058(19) -0.0749(15) 1.000 0.058(9) . .
H161 H Uiso 0.410(3) 0.355(2) 0.0188(15) 1.000 0.063(9) . .
H181 H Uiso 0.290(2) 0.1551(16) 0.1088(12) 1.000 0.036(7) . .
H191 H Uiso 0.356(3) 0.022(2) 0.0716(15) 1.000 0.062(9) . .
H201 H Uiso 0.552(2) 0.001(2) 0.0681(14) 1.000 0.054(8) . .
H211 H Uiso 0.674(3) 0.1140(19) 0.0938(14) 1.000 0.057(9) . .
H221 H Uiso 0.614(2) 0.2493(17) 0.1301(12) 1.000 0.032(7) . .
H241 H Uiso 0.582(2) 0.2222(15) 0.2550(11) 1.000 0.025(6) . .
H251 H Uiso 0.765(2) 0.1647(18) 0.2600(12) 1.000 0.038(7) . .
H261 H Uiso 0.913(2) 0.2270(18) 0.3324(13) 1.000 0.046(8) . .
H271 H Uiso 0.875(3) 0.345(2) 0.3982(16) 1.000 0.073(10) . .
H281 H Uiso 0.692(2) 0.4060(19) 0.3942(14) 1.000 0.050(8) . .
H301 H Uiso 0.559(2) 0.2636(18) 0.4419(13) 1.000 0.042(7) . .
H311 H Uiso 0.530(2) 0.265(2) 0.5541(14) 1.000 0.056(8) . .
H321 H Uiso 0.404(2) 0.3689(17) 0.5916(14) 1.000 0.046(8) . .
H331 H Uiso 0.315(2) 0.4721(17) 0.5156(12) 1.000 0.035(7) . .
H341 H Uiso 0.3415(19) 0.4708(15) 0.4050(11) 1.000 0.023(6) . .
H351 H Uiso 0.89220 0.35890 0.24150 0.63(3) 0.0670 calc R
H352 H Uiso 0.99950 0.38680 0.20280 0.63(3) 0.0670 calc R
H353 H Uiso 0.99850 0.39270 0.19810 0.37(3) 0.0670 calc R
H354 H Uiso 0.90090 0.34830 0.23730 0.37(3) 0.0670 calc R

loop_
_geom_bond_atom_site_label_1
_geom_bond_atom_site_label_2
_geom_bond_distance
_geom_bond_site_symmetry_1
_geom_bond_site_symmetry_2
_geom_bond_publ_flag
Ru Cl1 2.4415(5) . . yes
Ru Cl2 2.4899(5) . . yes
Ru P1 2.2874(6) . . yes
Ru P2 2.2825(6) . . yes
Ru N1 2.1155(18) . . yes
Ru N2 2.1478(16) . . yes
Cl3 C35 1.785(8) . . yes
Cl4 C35 1.779(5) . . yes
Cl31 C351 1.686(14) . . yes
Cl41 C351 1.688(15) . . yes
P1 C17 1.845(2) . . yes
P1 C1 1.839(2) . . yes
P1 C11 1.846(2) . . yes
P2 C23 1.846(2) . . yes
P2 C29 1.843(2) . . yes
P2 C4 1.850(2) . . yes
N1 C10 1.479(3) . . yes
N2 C9 1.347(3) . . yes
N2 C5 1.345(3) . . yes
N1 H1 0.825(19) . . no
N1 H2 0.85(2) . . no
C1 C2 1.543(3) . . no
C2 C3 1.523(4) . . no
C3 C4 1.523(3) . . no
C5 C6 1.375(3) . . no
C6 C7 1.377(4) . . no
C7 C8 1.381(3) . . no
C8 C9 1.381(3) . . no
C9 C10 1.492(3) . . no
C11 C12 1.386(3) . . no
C11 C16 1.395(4) . . no
C12 C13 1.397(3) . . no
C13 C14 1.369(3) . . no
C14 C15 1.374(4) . . no
C15 C16 1.385(4) . . no
C17 C18 1.393(3) . . no
C17 C22 1.390(3) . . no
C18 C19 1.385(4) . . no
C19 C20 1.373(5) . . no
C20 C21 1.367(4) . . no
C21 C22 1.385(4) . . no
C23 C28 1.393(3) . . no
C23 C24 1.382(3) . . no
C24 C25 1.387(3) . . no
C25 C26 1.371(4) . . no
C26 C27 1.375(4) . . no
C27 C28 1.384(3) . . no
C29 C34 1.392(3) . . no
C29 C30 1.389(3) . . no
C30 C31 1.386(4) . . no
C31 C32 1.371(4) . . no
C32 C33 1.369(4) . . no
C33 C34 1.386(4) . . no
C1 H12 0.95(3) . . no
C1 H11 0.95(2) . . no
C2 H21 0.91(2) . . no
C2 H22 0.93(2) . . no
C3 H31 0.94(3) . . no
C3 H32 1.00(2) . . no
C4 H41 0.95(2) . . no
C4 H42 0.97(2) . . no
C5 H51 0.91(2) . . no
C6 H61 0.92(2) . . no
C7 H71 0.96(3) . . no
C8 H81 0.89(3) . . no
C10 H102 0.96(2) . . no
C10 H101 0.97(2) . . no
C12 H121 0.93(3) . . no
C13 H131 0.94(2) . . no
C14 H141 0.95(3) . . no
C15 H151 0.94(3) . . no
C16 H161 0.92(3) . . no
C18 H181 0.91(2) . . no
C19 H191 0.91(3) . . no
C20 H201 0.91(3) . . no
C21 H211 0.89(3) . . no
C22 H221 0.92(2) . . no
C24 H241 0.93(2) . . no
C25 H251 0.92(3) . . no
C26 H261 0.90(2) . . no
C27 H271 0.90(3) . . no
C28 H281 0.95(3) . . no
C30 H301 0.94(3) . . no
C31 H311 0.96(3) . . no
C32 H321 0.94(3) . . no
C33 H331 0.88(2) . . no
C34 H341 0.92(2) . . no
C35 H352 0.9902 . . no
C35 H351 0.9900 . . no
C351 H353 0.9895 . . no
C351 H354 0.9901 . . no
